data_7206004
loop_
_publ_author_name
'Bai, Yan'
'Zhang, Guo-Qiang'
'Dang, Dong-Bin'
'Ma, Peng-Tao'
'Gao, Hui'
'Niu, Jing-Yang'

_publ_section_title
;
 Assembly of polyoxometalate-based inorganic--organic compounds from
 silver--Schiff base building blocks: synthesis, crystal structures and
 luminescent properties
;
_journal_issue 12
_journal_name_full CrystEngComm
_journal_page_first 4181
_journal_paper_doi 10.1039/c1ce05192j
_journal_volume 13
_journal_year 2011
_chemical_formula_sum 'C45.5 H50.5 Ag3 N15.5 O42.5 P W12'
_chemical_formula_weight 4055.29
_chemical_name_systematic
;
?
;
_space_group_IT_number 14
_symmetry_cell_setting monoclinic
_symmetry_space_group_name_Hall '-P 2ybc'
_symmetry_space_group_name_H-M 'P 1 21/c 1'
_atom_sites_solution_hydrogens geom
_atom_sites_solution_primary direct
_atom_sites_solution_secondary difmap
_audit_creation_method SHELXL-97
_cell_angle_alpha 90.00
_cell_angle_beta 95.693(5)
_cell_angle_gamma 90.00
_cell_formula_units_Z 4
_cell_length_a 14.6443(14)
_cell_length_b 21.746(2)
_cell_length_c 27.654(3)
_cell_measurement_reflns_used 8838
_cell_measurement_temperature 296(2)
_cell_measurement_theta_max 22.00
_cell_measurement_theta_min 2.15
_cell_volume 8763.1(15)
_computing_cell_refinement 'Bruker SMART'
_computing_data_collection 'Bruker SMART'
_computing_data_reduction 'Bruker SAINT'
_computing_molecular_graphics 'Bruker SHELXTL'
_computing_publication_material 'Bruker SHELXTL'
_computing_structure_refinement 'SHELXL-97 (Sheldrick, 1997)'
_computing_structure_solution 'SHELXS-97 (Sheldrick, 1990)'
_diffrn_ambient_temperature 296(2)
_diffrn_measured_fraction_theta_full 1.000
_diffrn_measured_fraction_theta_max 1.000
_diffrn_measurement_device_type 'CCD area detector'
_diffrn_measurement_method 'phi and omega scans'
_diffrn_radiation_monochromator graphite
_diffrn_radiation_source 'fine-focus sealed tube'
_diffrn_radiation_type MoK\a
_diffrn_radiation_wavelength 0.71073
_diffrn_reflns_av_R_equivalents 0.0793
_diffrn_reflns_av_sigmaI/netI 0.0720
_diffrn_reflns_limit_h_max 17
_diffrn_reflns_limit_h_min -16
_diffrn_reflns_limit_k_max 25
_diffrn_reflns_limit_k_min -25
_diffrn_reflns_limit_l_max 32
_diffrn_reflns_limit_l_min -31
_diffrn_reflns_number 81077
_diffrn_reflns_theta_full 25.00
_diffrn_reflns_theta_max 25.00
_diffrn_reflns_theta_min 1.68
_exptl_absorpt_coefficient_mu 16.438
_exptl_absorpt_correction_T_max 0.1918
_exptl_absorpt_correction_T_min 0.1558
_exptl_absorpt_correction_type multi-scan
_exptl_crystal_colour yellow
_exptl_crystal_density_diffrn 3.074
_exptl_crystal_density_method 'not measured'
_exptl_crystal_description block
_exptl_crystal_F_000 7264
_exptl_crystal_size_max 0.18
_exptl_crystal_size_mid 0.15
_exptl_crystal_size_min 0.15
_refine_diff_density_max 2.551
_refine_diff_density_min -2.576
_refine_diff_density_rms 0.247
_refine_ls_extinction_method none
_refine_ls_goodness_of_fit_ref 1.035
_refine_ls_hydrogen_treatment constr
_refine_ls_matrix_type full
_refine_ls_number_parameters 1169
_refine_ls_number_reflns 15438
_refine_ls_number_restraints 106
_refine_ls_restrained_S_all 1.035
_refine_ls_R_factor_all 0.1031
_refine_ls_R_factor_gt 0.0492
_refine_ls_shift/su_max 0.001
_refine_ls_shift/su_mean 0.000
_refine_ls_structure_factor_coef Fsqd
_refine_ls_weighting_details 'calc w=1/[\s^2^(Fo^2^)+(0.0520P)^2^+0.0000P] where P=(Fo^2^+2Fc^2^)/3'
_refine_ls_weighting_scheme calc
_refine_ls_wR_factor_gt 0.1046
_refine_ls_wR_factor_ref 0.1187
_reflns_number_gt 9337
_reflns_number_total 15438
_reflns_threshold_expression >2sigma(I)
_cod_data_source_file c1ce05192j.txt
_cod_data_source_block 1
_cod_depositor_comments
;
The following automatic conversions were performed:
'_symmetry_cell_setting' value 'Monoclinic' changed to 'monoclinic'
according to '/home/saulius/struct/CIF-dictionaries/cif_core.dic'
dictionary named 'cif_core.dic' version 2.4.1 from 2010-06-29.

Automatic conversion script
Id: cif_fix_enum 1555 2011-01-17 13:19:09Z saulius 
;
_cod_original_cell_volume 8763.1(14)
_cod_original_sg_symbol_H-M P2(1)/c
_cod_original_formula_sum 'C45.50 H50.50 Ag3 N15.50 O42.50 P W12'
_cod_database_code 7206004

loop_
_symmetry_equiv_pos_as_xyz
'x, y, z'
'-x, y+1/2, -z+1/2'
'-x, -y, -z'
'x, -y-1/2, z-1/2'

loop_
_atom_site_label
_atom_site_type_symbol
_atom_site_fract_x
_atom_site_fract_y
_atom_site_fract_z
_atom_site_U_iso_or_equiv
_atom_site_adp_type
_atom_site_occupancy
_atom_site_symmetry_multiplicity
_atom_site_calc_flag
_atom_site_refinement_flags
_atom_site_disorder_assembly
_atom_site_disorder_group
P1 P 0.4320(2) 0.76206(15) 0.36618(11) 0.0263(8) Uani 1 1 d D . .
W1 W 0.60868(4) 0.87433(3) 0.37381(2) 0.05235(19) Uani 1 1 d . . .
W2 W 0.39124(5) 0.91549(3) 0.40391(2) 0.05188(19) Uani 1 1 d . . .
W3 W 0.52959(4) 0.81955(3) 0.48028(2) 0.05158(19) Uani 1 1 d . . .
W4 W 0.33524(5) 0.70891(3) 0.25060(2) 0.0541(2) Uani 1 1 d . . .
W5 W 0.28546(4) 0.85693(3) 0.28820(2) 0.04911(18) Uani 1 1 d . . .
W6 W 0.50438(4) 0.82165(3) 0.25656(2) 0.04192(17) Uani 1 1 d . . .
W7 W 0.47981(5) 0.60881(3) 0.33057(2) 0.0578(2) Uani 1 1 d . . .
W8 W 0.58060(4) 0.66423(3) 0.44097(2) 0.04643(18) Uani 1 1 d . . .
W9 W 0.65220(4) 0.71855(3) 0.33253(2) 0.04813(18) Uani 1 1 d . . .
W10 W 0.25133(4) 0.65152(3) 0.36150(2) 0.04692(18) Uani 1 1 d . . .
W11 W 0.21034(4) 0.80042(3) 0.40138(2) 0.04623(18) Uani 1 1 d . . .
W12 W 0.35225(4) 0.70162(3) 0.47375(2) 0.04058(16) Uani 1 1 d . . .
O1 O 0.6982(8) 0.9236(5) 0.3699(4) 0.067(3) Uani 1 1 d . A .
O2 O 0.3581(8) 0.9854(5) 0.4173(4) 0.075(4) Uani 1 1 d . A .
O3 O 0.5768(8) 0.8380(5) 0.5358(4) 0.071(3) Uani 1 1 d . A .
O4 O 0.2888(8) 0.6758(5) 0.1993(4) 0.072(3) Uani 1 1 d . A .
O5 O 0.2130(7) 0.9057(5) 0.2562(4) 0.064(3) Uani 1 1 d . A .
O6 O 0.5506(9) 0.8519(5) 0.2093(4) 0.084(4) Uani 1 1 d . A .
O7 O 0.4878(7) 0.5355(4) 0.3107(4) 0.060(3) Uani 1 1 d . A .
O8 O 0.6452(7) 0.6212(5) 0.4821(4) 0.076(4) Uani 1 1 d . A .
O9 O 0.7589(7) 0.7070(6) 0.3149(4) 0.079(4) Uani 1 1 d . A .
O10 O 0.1752(8) 0.5962(5) 0.3541(5) 0.086(4) Uani 1 1 d . A .
O11 O 0.1067(7) 0.8253(5) 0.4141(4) 0.068(3) Uani 1 1 d . A .
O12 O 0.3285(8) 0.6722(5) 0.5270(3) 0.070(3) Uani 1 1 d . A .
O13 O 0.5114(8) 0.9309(6) 0.3842(4) 0.078(4) Uani 1 1 d . A .
O14 O 0.6158(8) 0.8578(6) 0.4413(4) 0.085(4) Uani 1 1 d . A .
O15 O 0.6633(7) 0.7984(4) 0.3626(4) 0.058(3) Uani 1 1 d . A .
O16 O 0.5581(6) 0.8705(4) 0.3082(3) 0.051(3) Uani 1 1 d . A .
O17 O 0.3462(8) 0.9076(5) 0.3394(4) 0.069(3) Uani 1 1 d . A .
O18 O 0.2885(8) 0.8658(5) 0.4187(4) 0.075(4) Uani 1 1 d . A .
O19 O 0.4512(8) 0.8875(6) 0.4643(4) 0.080(4) Uani 1 1 d . A .
O20 O 0.4296(7) 0.7707(4) 0.4923(4) 0.063(3) Uani 1 1 d . A .
O21 O 0.5892(6) 0.7437(5) 0.4685(4) 0.065(3) Uani 1 1 d . A .
O22 O 0.4303(7) 0.7579(5) 0.2266(4) 0.070(3) Uani 1 1 d . A .
O23 O 0.2656(7) 0.7846(5) 0.2511(4) 0.073(3) Uani 1 1 d . A .
O24 O 0.2604(7) 0.6804(5) 0.2987(4) 0.066(3) Uani 1 1 d . A .
O25 O 0.4217(8) 0.6507(6) 0.2751(4) 0.078(4) Uani 1 1 d . A .
O26 O 0.2167(8) 0.8243(5) 0.3358(4) 0.072(3) Uani 1 1 d . A .
O27 O 0.3958(7) 0.8697(5) 0.2558(4) 0.069(3) Uani 1 1 d . A .
O28 O 0.5905(7) 0.7595(5) 0.2789(4) 0.058(3) Uani 1 1 d . A .
O29 O 0.5920(9) 0.6450(5) 0.3141(4) 0.081(4) Uani 1 1 d . A .
O30 O 0.5377(8) 0.6032(5) 0.3951(4) 0.068(3) Uani 1 1 d . A .
O31 O 0.3654(8) 0.6107(5) 0.3548(4) 0.077(4) Uani 1 1 d . A .
O32 O 0.4613(7) 0.6607(5) 0.4634(4) 0.067(3) Uani 1 1 d . A .
O33 O 0.6685(8) 0.6858(5) 0.3984(4) 0.073(3) Uani 1 1 d . A .
O34 O 0.1802(6) 0.7203(4) 0.3755(3) 0.056(3) Uani 1 1 d . A .
O35 O 0.2861(7) 0.6459(4) 0.4302(3) 0.049(3) Uani 1 1 d . A .
O36 O 0.2529(7) 0.7593(4) 0.4599(3) 0.053(3) Uani 1 1 d . A .
O37 O 0.4050(7) 0.7812(5) 0.3140(3) 0.038(3) Uani 0.750(10) 1 d PD A 1
O38 O 0.4747(7) 0.8178(4) 0.3931(4) 0.039(3) Uani 0.750(10) 1 d PD A 1
O39 O 0.3514(6) 0.7389(5) 0.3907(4) 0.034(3) Uani 0.750(10) 1 d PD A 1
O40 O 0.5074(6) 0.7139(4) 0.3674(4) 0.030(3) Uani 0.750(10) 1 d PD A 1
O37' O 0.3553(18) 0.8087(14) 0.3669(12) 0.055(13) Uani 0.250(10) 1 d PD A 2
O38' O 0.381(2) 0.7073(10) 0.3423(11) 0.041(11) Uani 0.250(10) 1 d PDU A 2
O39' O 0.455(2) 0.7380(15) 0.4176(6) 0.043(11) Uani 0.250(10) 1 d PDU A 2
O40' O 0.5148(15) 0.7824(15) 0.3418(11) 0.040(10) Uani 0.250(10) 1 d PDU A 2
Ag1 Ag 0.09887(9) 0.68246(8) 0.57881(5) 0.0841(5) Uani 1 1 d . . .
Ag2 Ag 0.43089(8) 0.80855(6) 0.61866(5) 0.0611(4) Uani 1 1 d . . .
Ag3 Ag 0.74574(9) 0.66423(7) 0.65351(5) 0.0760(4) Uani 1 1 d . . .
N1 N 0.0155(9) 0.6673(8) 0.5049(5) 0.079(5) Uani 1 1 d . . .
C1 C 0.0467(12) 0.6738(11) 0.4619(7) 0.104(8) Uani 1 1 d . . .
H1A H 0.1083 0.6834 0.4605 0.124 Uiso 1 1 calc R . .
C2 C -0.0087(14) 0.6669(13) 0.4193(7) 0.124(10) Uani 1 1 d . . .
H2A H 0.0173 0.6675 0.3900 0.149 Uiso 1 1 calc R . .
C3 C -0.1021(11) 0.6590(11) 0.4189(7) 0.100(8) Uani 1 1 d . . .
H3A H -0.1404 0.6541 0.3902 0.120 Uiso 1 1 calc R . .
C4 C -0.1363(15) 0.6589(10) 0.4658(8) 0.100(7) Uani 1 1 d U . .
H4A H -0.1991 0.6564 0.4679 0.121 Uiso 1 1 calc R . .
C5 C -0.0759(11) 0.6626(10) 0.5087(7) 0.087(7) Uani 1 1 d . . .
N2 N -0.0549(9) 0.6650(7) 0.5942(5) 0.070(4) Uani 1 1 d . . .
N3 N -0.1000(9) 0.6599(7) 0.6375(5) 0.074(4) Uani 1 1 d . . .
N4 N -0.1638(8) 0.6546(6) 0.7246(4) 0.057(4) Uani 1 1 d . . .
N5 N 0.1748(10) 0.6065(7) 0.6318(6) 0.078(5) Uani 1 1 d . . .
C13 C 0.1442(15) 0.5513(12) 0.6384(8) 0.105(7) Uani 1 1 d . . .
H13A H 0.0811 0.5459 0.6326 0.126 Uiso 1 1 calc R . .
C14 C 0.1975(17) 0.4969(12) 0.6540(8) 0.117(8) Uani 1 1 d . . .
H14A H 0.1729 0.4580 0.6581 0.140 Uiso 1 1 calc R . .
C15 C 0.2966(15) 0.5122(11) 0.6624(7) 0.093(5) Uani 1 1 d U . .
H15A H 0.3391 0.4818 0.6723 0.112 Uiso 1 1 calc R . .
C16 C 0.3253(13) 0.5712(9) 0.6556(6) 0.076(5) Uani 1 1 d U . .
H16A H 0.3875 0.5805 0.6612 0.092 Uiso 1 1 calc R . .
C17 C 0.2655(12) 0.6164(9) 0.6409(6) 0.062(5) Uani 1 1 d . . .
N6 N 0.2423(8) 0.7169(8) 0.6093(5) 0.059(4) Uani 1 1 d . . .
N7 N 0.2816(9) 0.7733(7) 0.5993(4) 0.054(4) Uani 1 1 d . . .
N8 N 0.3509(10) 0.8828(7) 0.5709(5) 0.063(4) Uani 1 1 d . . .
C20 C 0.2598(13) 0.8692(9) 0.5596(6) 0.068(5) Uani 1 1 d . . .
C21 C 0.1984(17) 0.9067(11) 0.5352(8) 0.114(7) Uani 1 1 d U . .
H21A H 0.1379 0.8949 0.5267 0.136 Uiso 1 1 calc R . .
C22 C 0.2319(18) 0.9653(11) 0.5234(8) 0.116(7) Uani 1 1 d U . .
H22A H 0.1924 0.9944 0.5081 0.139 Uiso 1 1 calc R . .
C23 C 0.3269(17) 0.9794(10) 0.5352(7) 0.091(7) Uani 1 1 d . . .
H23A H 0.3509 1.0169 0.5263 0.110 Uiso 1 1 calc R . .
C24 C 0.3799(15) 0.9377(9) 0.5590(7) 0.076(6) Uani 1 1 d . . .
H24A H 0.4410 0.9477 0.5678 0.091 Uiso 1 1 calc R . .
N9 N 0.5178(10) 0.8822(6) 0.6694(5) 0.060(4) Uani 1 1 d . . .
N10 N 0.5768(8) 0.7700(6) 0.6357(4) 0.046(3) Uani 1 1 d . . .
N11 N 0.6111(9) 0.7136(6) 0.6241(4) 0.049(3) Uani 1 1 d . . .
N12 N 0.6590(9) 0.5949(6) 0.6036(5) 0.061(4) Uani 1 1 d . . .
C32 C 0.5718(11) 0.6160(7) 0.5892(5) 0.045(4) Uani 1 1 d . . .
C33 C 0.5049(13) 0.5799(8) 0.5680(6) 0.062(4) Uani 1 1 d U . .
H33A H 0.4463 0.5958 0.5604 0.075 Uiso 1 1 calc R . .
C34 C 0.5227(14) 0.5189(9) 0.5574(6) 0.073(4) Uani 1 1 d U . .
H34A H 0.4769 0.4941 0.5421 0.087 Uiso 1 1 calc R . .
C35 C 0.6088(17) 0.4963(8) 0.5699(7) 0.087(7) Uani 1 1 d . . .
H35A H 0.6240 0.4559 0.5631 0.105 Uiso 1 1 calc R . .
C36 C 0.6729(15) 0.5364(9) 0.5931(7) 0.086(6) Uani 1 1 d . . .
H36A H 0.7312 0.5207 0.6022 0.103 Uiso 1 1 calc R . .
C6 C -0.1093(13) 0.6595(10) 0.5567(7) 0.093(7) Uani 1 1 d . . .
H6A H -0.1714 0.6534 0.5594 0.112 Uiso 1 1 calc R . .
C7 C -0.0416(12) 0.6553(8) 0.6754(7) 0.071(5) Uani 1 1 d . . .
H7A H 0.0211 0.6549 0.6725 0.086 Uiso 1 1 calc R . .
C8 C -0.0754(10) 0.6510(8) 0.7219(6) 0.063(5) Uani 1 1 d . . .
C9 C -0.0090(13) 0.6477(10) 0.7624(8) 0.095(7) Uani 1 1 d . . .
H9A H 0.0537 0.6461 0.7594 0.114 Uiso 1 1 calc R . .
C10 C -0.0457(15) 0.6472(11) 0.8079(8) 0.110(8) Uani 1 1 d . . .
H10A H -0.0050 0.6451 0.8358 0.132 Uiso 1 1 calc R . .
C11 C -0.1352(15) 0.6496(10) 0.8131(7) 0.092(6) Uani 1 1 d . . .
H11A H -0.1574 0.6466 0.8433 0.110 Uiso 1 1 calc R . .
C12 C -0.1938(13) 0.6567(9) 0.7702(7) 0.081(6) Uani 1 1 d . . .
H12A H -0.2559 0.6632 0.7727 0.097 Uiso 1 1 calc R . .
C18 C 0.2924(12) 0.6778(10) 0.6311(5) 0.061(5) Uani 1 1 d . . .
H18A H 0.3521 0.6894 0.6418 0.073 Uiso 1 1 calc R . .
C19 C 0.2301(11) 0.8106(9) 0.5739(6) 0.063(5) Uani 1 1 d . . .
H19A H 0.1700 0.7988 0.5643 0.075 Uiso 1 1 calc R . .
C25 C 0.4924(14) 0.9368(9) 0.6826(8) 0.083(6) Uani 1 1 d . . .
H25A H 0.4317 0.9493 0.6758 0.099 Uiso 1 1 calc R . .
C26 C 0.5572(15) 0.9771(8) 0.7074(6) 0.074(6) Uani 1 1 d . . .
H26A H 0.5388 1.0158 0.7171 0.089 Uiso 1 1 calc R . .
C27 C 0.6452(14) 0.9597(8) 0.7170(6) 0.072(5) Uani 1 1 d U . .
H27A H 0.6876 0.9856 0.7339 0.086 Uiso 1 1 calc R . .
C28 C 0.6712(13) 0.9031(8) 0.7014(6) 0.070(5) Uani 1 1 d . . .
H28A H 0.7324 0.8912 0.7056 0.084 Uiso 1 1 calc R . .
C29 C 0.6050(13) 0.8636(6) 0.6793(5) 0.054(4) Uani 1 1 d . . .
C30 C 0.6319(10) 0.8032(7) 0.6626(6) 0.052(4) Uani 1 1 d . . .
H30A H 0.6908 0.7887 0.6719 0.062 Uiso 1 1 calc R . .
C31 C 0.5545(10) 0.6793(7) 0.6004(5) 0.042(4) Uani 1 1 d . . .
H31A H 0.4976 0.6958 0.5894 0.051 Uiso 1 1 calc R . .
O41 O 0.056(4) 0.5225(17) 0.2446(18) 0.22(2) Uani 0.50 1 d P . .
N13 N 0.188(2) 0.5139(16) 0.2363(13) 0.083(10) Uani 0.50 1 d PDU . .
C37 C 0.129(4) 0.499(2) 0.2692(18) 0.116(18) Uani 0.50 1 d PDU . .
H37A H 0.1377 0.4796 0.2991 0.139 Uiso 0.50 1 calc PR . .
C38 C 0.277(3) 0.5028(16) 0.2515(14) 0.104(16) Uani 0.50 1 d PD . .
H38A H 0.2808 0.4718 0.2763 0.156 Uiso 0.50 1 calc PR . .
H38B H 0.3054 0.5399 0.2643 0.156 Uiso 0.50 1 calc PR . .
H38C H 0.3081 0.4887 0.2246 0.156 Uiso 0.50 1 calc PR . .
C39 C 0.182(2) 0.5263(14) 0.1882(17) 0.108(18) Uani 0.50 1 d PD . .
H39A H 0.1236 0.5449 0.1783 0.163 Uiso 0.50 1 calc PR . .
H39B H 0.1877 0.4888 0.1704 0.163 Uiso 0.50 1 calc PR . .
H39C H 0.2303 0.5540 0.1817 0.163 Uiso 0.50 1 calc PR . .
O42 O 1.0040(12) 0.8065(11) 0.5590(6) 0.145(8) Uani 1 1 d . . .
N14 N 0.8842(16) 0.8268(15) 0.5044(10) 0.182(13) Uani 1 1 d D . .
C40 C 0.977(2) 0.8161(17) 0.5187(13) 0.176(15) Uani 1 1 d D . .
H40A H 1.0180 0.8166 0.4953 0.211 Uiso 1 1 calc R . .
C41 C 0.815(2) 0.8222(19) 0.5351(10) 0.218(18) Uani 1 1 d D . .
H41A H 0.7631 0.8012 0.5185 0.327 Uiso 1 1 calc R . .
H41B H 0.7966 0.8626 0.5442 0.327 Uiso 1 1 calc R . .
H41C H 0.8368 0.7994 0.5636 0.327 Uiso 1 1 calc R . .
C42 C 0.851(2) 0.8412(18) 0.4568(11) 0.24(2) Uani 1 1 d D . .
H42A H 0.8129 0.8082 0.4433 0.367 Uiso 1 1 calc R . .
H42B H 0.9014 0.8471 0.4377 0.367 Uiso 1 1 calc R . .
H42C H 0.8152 0.8783 0.4567 0.367 Uiso 1 1 calc R . .
O43 O 0.8506(12) 0.8034(11) 0.6736(7) 0.155(9) Uani 1 1 d . . .
N15 N 0.9863(14) 0.8096(11) 0.7242(8) 0.164(10) Uani 1 1 d DU . .
C43 C 0.8934(18) 0.8024(13) 0.7084(17) 0.20(2) Uani 1 1 d D . .
H43A H 0.8587 0.7947 0.7341 0.240 Uiso 1 1 calc R . .
C44 C 1.056(2) 0.8049(18) 0.6931(15) 0.27(3) Uani 1 1 d D . .
H44A H 1.0292 0.7992 0.6603 0.404 Uiso 1 1 calc R . .
H44B H 1.0947 0.7705 0.7026 0.404 Uiso 1 1 calc R . .
H44C H 1.0920 0.8419 0.6951 0.404 Uiso 1 1 calc R . .
C45 C 1.010(2) 0.8201(15) 0.7741(10) 0.207(12) Uani 1 1 d DU . .
H45A H 0.9559 0.8218 0.7907 0.311 Uiso 1 1 calc R . .
H45B H 1.0429 0.8583 0.7784 0.311 Uiso 1 1 calc R . .
H45C H 1.0490 0.7872 0.7873 0.311 Uiso 1 1 calc R . .
N16 N 0.804(4) 0.467(2) 0.4904(17) 0.16(2) Uani 0.50 1 d P . .
C46 C 0.856(6) 0.491(2) 0.5139(19) 0.13(3) Uani 0.50 1 d P . .
C47 C 0.915(4) 0.499(2) 0.5528(19) 0.13(2) Uani 0.50 1 d P . .
H47A H 0.9765 0.5018 0.5430 0.196 Uiso 0.50 1 calc PR . .
H47B H 0.9115 0.4654 0.5746 0.196 Uiso 0.50 1 calc PR . .
H47C H 0.9015 0.5369 0.5689 0.196 Uiso 0.50 1 calc PR . .
N17 N 0.120(3) 1.006(3) 0.3547(19) 0.21(3) Uani 0.50 1 d PD . .
C48 C 0.077(3) 1.008(2) 0.3929(15) 0.090(14) Uani 0.50 1 d PD . .
C49 C 0.021(3) 0.984(2) 0.4281(17) 0.15(2) Uani 0.50 1 d PD . .
H49A H 0.0160 1.0143 0.4532 0.227 Uiso 0.50 1 calc PR . .
H49B H 0.0488 0.9476 0.4422 0.227 Uiso 0.50 1 calc PR . .
H49C H -0.0389 0.9748 0.4127 0.227 Uiso 0.50 1 calc PR . .

loop_
_atom_site_aniso_label
_atom_site_aniso_U_11
_atom_site_aniso_U_22
_atom_site_aniso_U_33
_atom_site_aniso_U_23
_atom_site_aniso_U_13
_atom_site_aniso_U_12
P1 0.0271(18) 0.0288(18) 0.0231(18) -0.0016(16) 0.0024(14) 0.0041(15)
W1 0.0425(4) 0.0677(5) 0.0474(4) 0.0094(4) 0.0076(3) -0.0103(3)
W2 0.0659(5) 0.0486(4) 0.0419(4) -0.0028(3) 0.0095(3) 0.0086(3)
W3 0.0470(4) 0.0779(5) 0.0291(3) -0.0045(3) -0.0002(3) -0.0011(3)
W4 0.0608(5) 0.0701(5) 0.0295(4) -0.0060(3) -0.0042(3) 0.0082(4)
W5 0.0472(4) 0.0535(4) 0.0445(4) 0.0075(3) -0.0059(3) 0.0057(3)
W6 0.0414(4) 0.0564(4) 0.0288(3) 0.0037(3) 0.0080(3) -0.0008(3)
W7 0.0827(5) 0.0510(4) 0.0420(4) 0.0009(3) 0.0185(4) 0.0171(4)
W8 0.0424(4) 0.0582(4) 0.0379(4) 0.0073(3) 0.0000(3) 0.0091(3)
W9 0.0403(4) 0.0629(4) 0.0440(4) 0.0068(3) 0.0181(3) 0.0066(3)
W10 0.0407(4) 0.0607(4) 0.0402(4) 0.0049(3) 0.0076(3) -0.0049(3)
W11 0.0353(4) 0.0627(4) 0.0422(4) 0.0049(3) 0.0112(3) 0.0058(3)
W12 0.0357(3) 0.0569(4) 0.0303(3) 0.0028(3) 0.0093(3) 0.0000(3)
O1 0.082(8) 0.057(7) 0.060(7) -0.001(6) -0.005(6) -0.040(6)
O2 0.101(10) 0.059(7) 0.068(8) -0.018(6) 0.023(7) 0.004(7)
O3 0.081(9) 0.087(8) 0.041(7) -0.004(6) -0.021(6) -0.009(7)
O4 0.083(9) 0.092(9) 0.039(6) -0.021(6) -0.002(6) -0.026(7)
O5 0.040(6) 0.084(8) 0.067(8) 0.028(6) -0.006(5) 0.017(6)
O6 0.142(12) 0.073(8) 0.041(7) 0.009(6) 0.030(7) 0.011(8)
O7 0.073(8) 0.047(6) 0.060(7) -0.010(6) 0.007(6) -0.002(6)
O8 0.042(7) 0.098(9) 0.085(9) 0.042(7) -0.010(6) 0.021(6)
O9 0.035(6) 0.139(11) 0.060(8) 0.007(7) 0.000(5) 0.028(7)
O10 0.071(9) 0.078(8) 0.105(10) -0.010(8) -0.015(7) -0.032(7)
O11 0.032(6) 0.108(9) 0.065(8) -0.001(7) 0.004(5) 0.028(6)
O12 0.105(10) 0.083(8) 0.024(6) 0.007(6) 0.017(6) 0.021(7)
O13 0.072(8) 0.116(10) 0.051(7) 0.021(7) 0.029(6) 0.017(7)
O14 0.070(9) 0.122(11) 0.068(8) 0.035(8) 0.025(7) 0.028(7)
O15 0.048(7) 0.062(7) 0.061(7) 0.020(6) -0.009(5) -0.010(5)
O16 0.039(6) 0.055(6) 0.054(7) 0.010(5) -0.009(5) 0.001(5)
O17 0.092(9) 0.065(7) 0.048(7) -0.004(6) 0.004(6) -0.028(6)
O18 0.108(10) 0.070(8) 0.044(7) 0.002(6) -0.011(6) -0.017(7)
O19 0.073(8) 0.126(10) 0.044(7) 0.021(7) 0.024(6) 0.036(7)
O20 0.042(6) 0.058(7) 0.091(8) -0.033(6) 0.005(6) 0.009(5)
O21 0.035(6) 0.083(8) 0.077(8) -0.007(7) 0.010(5) -0.007(6)
O22 0.047(7) 0.076(8) 0.086(9) -0.016(7) 0.007(6) -0.003(6)
O23 0.038(6) 0.076(8) 0.100(9) -0.019(7) -0.013(6) 0.000(6)
O24 0.071(8) 0.083(8) 0.044(7) 0.017(6) 0.009(6) 0.027(6)
O25 0.087(9) 0.102(9) 0.052(7) 0.019(7) 0.035(6) 0.046(7)
O26 0.095(9) 0.085(8) 0.035(6) 0.012(6) 0.001(6) -0.022(7)
O27 0.053(7) 0.072(8) 0.082(9) -0.013(7) 0.002(6) 0.008(6)
O28 0.044(6) 0.070(7) 0.059(7) -0.002(6) 0.000(5) -0.003(5)
O29 0.133(11) 0.065(8) 0.043(7) 0.015(6) -0.006(7) -0.045(7)
O30 0.108(10) 0.051(7) 0.047(7) -0.004(6) 0.021(6) -0.012(6)
O31 0.079(8) 0.099(9) 0.056(7) 0.046(7) 0.024(6) 0.045(7)
O32 0.034(6) 0.082(8) 0.086(9) -0.032(7) 0.004(6) 0.002(6)
O33 0.100(10) 0.080(8) 0.041(7) 0.013(6) 0.016(6) -0.013(7)
O34 0.046(6) 0.067(7) 0.049(6) 0.012(6) -0.014(5) 0.002(5)
O35 0.057(7) 0.035(5) 0.053(6) -0.007(5) -0.012(5) 0.003(5)
O36 0.054(7) 0.061(7) 0.042(6) -0.009(5) -0.006(5) 0.010(5)
O37 0.033(7) 0.055(8) 0.027(7) -0.003(6) 0.002(5) -0.008(6)
O38 0.014(6) 0.062(9) 0.043(8) 0.001(7) 0.003(5) 0.002(6)
O39 0.032(7) 0.043(8) 0.027(7) -0.002(6) 0.002(5) -0.012(6)
O40 0.029(7) 0.042(7) 0.019(6) -0.004(5) 0.000(5) 0.006(5)
O37' 0.03(2) 0.10(4) 0.03(2) -0.04(2) -0.003(18) 0.00(2)
O38' 0.044(13) 0.042(13) 0.037(13) 0.008(9) -0.001(9) -0.001(9)
O39' 0.040(13) 0.045(13) 0.046(14) -0.009(9) 0.013(9) -0.003(9)
O40' 0.040(13) 0.045(13) 0.035(13) -0.001(9) 0.005(9) 0.005(9)
Ag1 0.0360(8) 0.1395(14) 0.0734(10) 0.0016(10) -0.0124(7) -0.0134(8)
Ag2 0.0381(7) 0.0755(9) 0.0680(9) -0.0063(7) -0.0023(6) 0.0025(6)
Ag3 0.0393(8) 0.1107(12) 0.0749(10) 0.0021(9) -0.0097(7) 0.0110(8)
N1 0.034(8) 0.134(14) 0.068(10) -0.010(10) -0.006(7) -0.029(8)
C1 0.040(11) 0.22(3) 0.050(12) 0.016(15) 0.007(9) -0.047(14)
C2 0.059(14) 0.26(3) 0.057(14) 0.012(17) 0.012(11) -0.017(17)
C3 0.021(9) 0.22(3) 0.056(12) 0.029(14) 0.003(8) -0.005(12)
C4 0.077(10) 0.125(10) 0.096(10) 0.011(8) -0.010(8) -0.010(8)
C5 0.029(10) 0.155(19) 0.073(14) 0.024(13) -0.017(9) -0.010(11)
N2 0.041(8) 0.131(13) 0.037(8) 0.022(9) -0.003(7) -0.015(8)
N3 0.041(8) 0.122(13) 0.057(10) 0.020(9) -0.002(8) 0.013(8)
N4 0.037(8) 0.090(10) 0.045(8) -0.007(8) 0.009(6) 0.017(7)
N5 0.060(11) 0.081(11) 0.087(12) 0.031(10) -0.017(8) -0.022(9)
C13 0.080(16) 0.13(2) 0.100(18) 0.010(16) -0.023(13) 0.017(16)
C14 0.098(19) 0.12(2) 0.13(2) -0.037(17) 0.005(16) -0.017(16)
C15 0.090(12) 0.112(13) 0.077(11) -0.008(12) 0.011(9) 0.036(12)
C16 0.069(11) 0.092(12) 0.069(10) -0.014(11) 0.014(9) 0.032(11)
C17 0.054(12) 0.089(14) 0.042(10) -0.015(10) 0.001(8) 0.020(11)
N6 0.031(8) 0.106(12) 0.041(8) 0.001(8) 0.011(6) -0.003(8)
N7 0.043(8) 0.087(11) 0.034(7) 0.000(8) 0.006(6) -0.006(8)
N8 0.060(10) 0.070(11) 0.060(9) -0.026(8) 0.014(7) 0.006(8)
C20 0.062(13) 0.080(14) 0.059(12) -0.017(11) -0.005(10) 0.019(11)
C21 0.106(15) 0.105(14) 0.121(15) 0.011(14) -0.034(12) 0.015(13)
C22 0.112(15) 0.108(15) 0.118(15) 0.010(14) -0.030(12) 0.030(13)
C23 0.15(2) 0.068(14) 0.064(14) -0.018(12) 0.033(14) -0.008(15)
C24 0.097(16) 0.055(12) 0.075(14) 0.005(11) 0.008(12) 0.007(12)
N9 0.055(9) 0.061(10) 0.066(10) 0.012(8) 0.011(8) 0.006(8)
N10 0.041(7) 0.050(8) 0.046(8) -0.010(7) -0.002(6) -0.016(7)
N11 0.060(9) 0.056(9) 0.029(7) 0.007(7) 0.000(6) 0.003(7)
N12 0.058(9) 0.060(9) 0.064(10) -0.012(8) -0.006(7) 0.020(7)
C32 0.058(11) 0.056(11) 0.020(8) 0.002(7) 0.004(7) 0.001(9)
C33 0.082(11) 0.059(9) 0.046(9) 0.001(8) 0.009(8) -0.004(9)
C34 0.093(11) 0.076(10) 0.049(9) 0.005(9) 0.005(8) -0.011(10)
C35 0.16(2) 0.028(10) 0.073(14) 0.000(10) 0.021(15) 0.005(12)
C36 0.110(18) 0.077(15) 0.066(13) -0.018(12) -0.009(12) 0.029(13)
C6 0.059(13) 0.16(2) 0.060(14) 0.026(14) 0.016(11) -0.017(13)
C7 0.041(10) 0.109(15) 0.065(13) 0.009(11) 0.008(10) -0.010(10)
C8 0.027(9) 0.090(13) 0.074(13) 0.000(11) 0.009(9) 0.015(9)
C9 0.039(11) 0.16(2) 0.085(16) -0.007(15) 0.007(11) 0.009(12)
C10 0.064(15) 0.19(3) 0.073(16) -0.029(16) -0.011(12) 0.021(16)
C11 0.091(17) 0.125(18) 0.059(13) -0.006(13) 0.001(12) 0.013(14)
C12 0.058(12) 0.104(15) 0.081(15) -0.006(12) 0.011(11) 0.038(11)
C18 0.048(11) 0.104(16) 0.030(9) -0.005(10) 0.000(8) -0.013(11)
C19 0.039(10) 0.077(14) 0.072(13) -0.012(11) 0.005(9) 0.002(10)
C25 0.072(14) 0.062(13) 0.120(18) -0.013(13) 0.038(13) 0.018(11)
C26 0.125(19) 0.035(10) 0.068(13) -0.005(9) 0.035(13) 0.008(11)
C27 0.090(9) 0.058(8) 0.065(9) 0.011(7) 0.000(7) -0.010(8)
C28 0.081(14) 0.055(12) 0.072(13) 0.007(10) -0.002(10) -0.002(10)
C29 0.091(14) 0.022(8) 0.047(10) -0.011(8) 0.000(9) -0.014(9)
C30 0.024(8) 0.065(11) 0.066(11) 0.009(9) 0.005(8) -0.003(8)
C31 0.041(9) 0.052(10) 0.032(9) 0.000(8) -0.005(7) 0.002(8)
O41 0.27(6) 0.11(3) 0.25(5) -0.13(3) 0.00(4) 0.01(3)
N13 0.086(13) 0.072(13) 0.089(13) -0.021(9) 0.000(9) -0.002(9)
C37 0.12(2) 0.11(2) 0.12(2) -0.011(10) 0.010(10) -0.003(10)
C38 0.17(5) 0.05(2) 0.08(3) -0.02(2) -0.01(3) 0.00(3)
C39 0.06(3) 0.03(2) 0.24(6) -0.01(3) 0.03(3) -0.008(17)
O42 0.089(12) 0.24(2) 0.095(13) 0.007(15) -0.027(11) 0.007(12)
N14 0.057(15) 0.28(3) 0.21(3) 0.04(3) 0.010(18) 0.030(19)
C40 0.12(3) 0.24(4) 0.17(4) -0.05(3) 0.06(3) -0.04(3)
C41 0.15(3) 0.35(5) 0.15(3) 0.04(3) -0.04(3) 0.06(4)
C42 0.17(3) 0.37(6) 0.17(3) 0.09(4) -0.08(3) 0.08(3)
O43 0.060(11) 0.28(3) 0.124(15) 0.032(15) -0.017(10) 0.006(13)
N15 0.107(16) 0.179(19) 0.18(2) 0.031(19) -0.099(16) -0.033(15)
C43 0.12(3) 0.10(2) 0.36(6) 0.02(3) -0.07(3) 0.007(19)
C44 0.15(3) 0.26(5) 0.43(7) 0.06(4) 0.16(4) -0.04(3)
C45 0.18(2) 0.21(2) 0.21(3) 0.02(2) -0.07(2) -0.045(19)
N16 0.28(7) 0.10(3) 0.10(4) -0.06(3) 0.09(4) -0.05(4)
C46 0.28(10) 0.06(4) 0.06(4) 0.00(3) 0.07(5) -0.03(4)
C47 0.18(6) 0.07(3) 0.15(5) 0.06(4) 0.05(5) 0.04(3)
N17 0.05(3) 0.24(6) 0.35(8) -0.04(6) 0.03(4) 0.00(3)
C48 0.05(3) 0.12(4) 0.09(4) -0.01(3) 0.00(2) 0.03(3)
C49 0.08(4) 0.13(5) 0.22(7) -0.06(5) -0.06(4) 0.01(3)

loop_
_atom_type_symbol
_atom_type_description
_atom_type_scat_dispersion_real
_atom_type_scat_dispersion_imag
_atom_type_scat_source
C C 0.0033 0.0016 'International Tables Vol C Tables 4.2.6.8 and 6.1.1.4'
H H 0.0000 0.0000 'International Tables Vol C Tables 4.2.6.8 and 6.1.1.4'
N N 0.0061 0.0033 'International Tables Vol C Tables 4.2.6.8 and 6.1.1.4'
O O 0.0106 0.0060 'International Tables Vol C Tables 4.2.6.8 and 6.1.1.4'
P P 0.1023 0.0942 'International Tables Vol C Tables 4.2.6.8 and 6.1.1.4'
W W -0.8490 6.8722 'International Tables Vol C Tables 4.2.6.8 and 6.1.1.4'
Ag Ag -0.8971 1.1015 'International Tables Vol C Tables 4.2.6.8 and 6.1.1.4'

loop_
_geom_angle_atom_site_label_1
_geom_angle_atom_site_label_2
_geom_angle_atom_site_label_3
_geom_angle
_geom_angle_site_symmetry_1
_geom_angle_site_symmetry_3
_geom_angle_publ_flag
O39 P1 O40' 177.4(14) . . ?
O39 P1 O37' 66.6(16) . . ?
O40' P1 O37' 116(2) . . ?
O39 P1 O37 112.3(6) . . ?
O40' P1 O37 68.9(13) . . ?
O37' P1 O37 72.9(14) . . ?
O39 P1 O38' 63.9(14) . . ?
O40' P1 O38' 114.7(19) . . ?
O37' P1 O38' 101.4(19) . . ?
O37 P1 O38' 74.4(13) . . ?
O39 P1 O40 111.1(6) . . ?
O40' P1 O40 66.3(13) . . ?
O37' P1 O40 177.5(16) . . ?
O37 P1 O40 109.2(6) . . ?
O38' P1 O40 78.1(14) . . ?
O39 P1 O39' 65.1(14) . . ?
O40' P1 O39' 113.6(19) . . ?
O37' P1 O39' 108.5(19) . . ?
O37 P1 O39' 175.5(14) . . ?
O38' P1 O39' 101.0(18) . . ?
O40 P1 O39' 69.3(14) . . ?
O39 P1 O38 110.4(6) . . ?
O40' P1 O38 71.1(14) . . ?
O37' P1 O38 74.4(14) . . ?
O37 P1 O38 107.6(6) . . ?
O38' P1 O38 174.1(14) . . ?
O40 P1 O38 105.9(6) . . ?
O39' P1 O38 76.9(14) . . ?
O1 W1 O15 101.5(5) . . ?
O1 W1 O16 101.4(4) . . ?
O15 W1 O16 86.3(4) . . ?
O1 W1 O14 102.4(5) . . ?
O15 W1 O14 90.7(5) . . ?
O16 W1 O14 156.2(5) . . ?
O1 W1 O13 101.1(5) . . ?
O15 W1 O13 157.2(5) . . ?
O16 W1 O13 86.9(4) . . ?
O14 W1 O13 86.8(5) . . ?
O1 W1 O38 168.2(4) . . ?
O15 W1 O38 87.6(4) . . ?
O16 W1 O38 86.6(4) . . ?
O14 W1 O38 69.6(5) . . ?
O13 W1 O38 70.3(4) . . ?
O1 W1 O40' 150.1(6) . . ?
O15 W1 O40' 58.2(7) . . ?
O16 W1 O40' 58.9(7) . . ?
O14 W1 O40' 99.7(7) . . ?
O13 W1 O40' 99.9(7) . . ?
O38 W1 O40' 41.7(5) . . ?
O2 W2 O17 102.6(5) . . ?
O2 W2 O19 102.6(5) . . ?
O17 W2 O19 154.8(5) . . ?
O2 W2 O13 101.6(6) . . ?
O17 W2 O13 89.5(5) . . ?
O19 W2 O13 87.1(5) . . ?
O2 W2 O18 102.4(5) . . ?
O17 W2 O18 86.6(4) . . ?
O19 W2 O18 86.3(5) . . ?
O13 W2 O18 155.9(5) . . ?
O2 W2 O38 167.1(5) . . ?
O17 W2 O38 86.4(4) . . ?
O19 W2 O38 69.1(4) . . ?
O13 W2 O38 68.9(4) . . ?
O18 W2 O38 87.1(4) . . ?
O2 W2 O37' 150.3(6) . . ?
O17 W2 O37' 59.5(8) . . ?
O19 W2 O37' 96.8(8) . . ?
O13 W2 O37' 101.6(8) . . ?
O18 W2 O37' 56.3(8) . . ?
O38 W2 O37' 42.6(5) . . ?
O3 W3 O20 103.5(5) . . ?
O3 W3 O19 102.3(5) . . ?
O20 W3 O19 91.0(5) . . ?
O3 W3 O21 102.1(5) . . ?
O20 W3 O21 85.4(4) . . ?
O19 W3 O21 155.5(5) . . ?
O3 W3 O14 100.2(6) . . ?
O20 W3 O14 156.1(5) . . ?
O19 W3 O14 87.1(5) . . ?
O21 W3 O14 86.6(5) . . ?
O3 W3 O38 165.6(4) . . ?
O20 W3 O38 88.9(4) . . ?
O19 W3 O38 69.7(4) . . ?
O21 W3 O38 86.0(4) . . ?
O14 W3 O38 68.1(4) . . ?
O3 W3 O39' 150.7(5) . . ?
O20 W3 O39' 57.0(7) . . ?
O19 W3 O39' 99.8(7) . . ?
O21 W3 O39' 58.2(7) . . ?
O14 W3 O39' 99.9(7) . . ?
O38 W3 O39' 43.4(5) . . ?
O4 W4 O25 102.7(6) . . ?
O4 W4 O24 103.7(5) . . ?
O25 W4 O24 86.7(4) . . ?
O4 W4 O22 101.1(5) . . ?
O25 W4 O22 90.7(5) . . ?
O24 W4 O22 155.0(5) . . ?
O4 W4 O23 101.6(5) . . ?
O25 W4 O23 155.7(5) . . ?
O24 W4 O23 86.1(5) . . ?
O22 W4 O23 86.1(5) . . ?
O4 W4 O37 165.8(4) . . ?
O25 W4 O37 87.5(5) . . ?
O24 W4 O37 86.5(4) . . ?
O22 W4 O37 68.5(4) . . ?
O23 W4 O37 68.9(4) . . ?
O4 W4 O38' 151.5(6) . . ?
O25 W4 O38' 62.0(8) . . ?
O24 W4 O38' 54.4(7) . . ?
O22 W4 O38' 102.8(6) . . ?
O23 W4 O38' 95.2(8) . . ?
O37 W4 O38' 42.6(5) . . ?
O5 W5 O26 104.7(5) . . ?
O5 W5 O23 100.6(5) . . ?
O26 W5 O23 90.2(5) . . ?
O5 W5 O17 104.2(5) . . ?
O26 W5 O17 86.6(4) . . ?
O23 W5 O17 155.0(5) . . ?
O5 W5 O27 100.2(5) . . ?
O26 W5 O27 155.1(5) . . ?
O23 W5 O27 87.6(5) . . ?
O17 W5 O27 85.0(5) . . ?
O5 W5 O37 165.0(4) . . ?
O26 W5 O37 87.7(4) . . ?
O23 W5 O37 70.4(4) . . ?
O17 W5 O37 84.7(4) . . ?
O27 W5 O37 68.2(4) . . ?
O5 W5 O37' 152.7(6) . . ?
O26 W5 O37' 56.0(8) . . ?
O23 W5 O37' 98.6(8) . . ?
O17 W5 O37' 59.5(8) . . ?
O27 W5 O37' 99.9(8) . . ?
O37 W5 O37' 42.2(5) . . ?
O6 W6 O16 101.5(5) . . ?
O6 W6 O22 101.8(5) . . ?
O16 W6 O22 156.6(5) . . ?
O6 W6 O27 100.3(6) . . ?
O16 W6 O27 89.1(4) . . ?
O22 W6 O27 87.5(5) . . ?
O6 W6 O28 103.1(5) . . ?
O16 W6 O28 86.6(4) . . ?
O22 W6 O28 87.4(4) . . ?
O27 W6 O28 156.6(5) . . ?
O6 W6 O37 167.1(5) . . ?
O16 W6 O37 86.6(4) . . ?
O22 W6 O37 70.5(4) . . ?
O27 W6 O37 69.6(4) . . ?
O28 W6 O37 87.2(4) . . ?
O6 W6 O40' 152.1(7) . . ?
O16 W6 O40' 59.8(8) . . ?
O22 W6 O40' 98.1(8) . . ?
O27 W6 O40' 99.8(7) . . ?
O28 W6 O40' 58.4(7) . . ?
O37 W6 O40' 40.7(5) . . ?
O7 W7 O31 103.4(5) . . ?
O7 W7 O30 101.8(5) . . ?
O31 W7 O30 89.8(5) . . ?
O7 W7 O25 103.2(5) . . ?
O31 W7 O25 86.2(4) . . ?
O30 W7 O25 154.9(5) . . ?
O7 W7 O29 102.8(5) . . ?
O31 W7 O29 153.8(5) . . ?
O30 W7 O29 86.4(5) . . ?
O25 W7 O29 86.4(5) . . ?
O7 W7 O40 166.3(4) . . ?
O31 W7 O40 87.1(4) . . ?
O30 W7 O40 68.9(4) . . ?
O25 W7 O40 86.1(4) . . ?
O29 W7 O40 67.4(4) . . ?
O7 W7 O38' 150.0(5) . . ?
O31 W7 O38' 54.0(7) . . ?
O30 W7 O38' 97.8(7) . . ?
O25 W7 O38' 60.2(7) . . ?
O29 W7 O38' 101.0(7) . . ?
O40 W7 O38' 43.7(5) . . ?
O8 W8 O33 100.8(5) . . ?
O8 W8 O21 103.0(5) . . ?
O33 W8 O21 90.1(5) . . ?
O8 W8 O30 100.8(5) . . ?
O33 W8 O30 87.6(5) . . ?
O21 W8 O30 156.0(5) . . ?
O8 W8 O32 103.2(5) . . ?
O33 W8 O32 156.0(5) . . ?
O21 W8 O32 86.1(4) . . ?
O30 W8 O32 86.4(5) . . ?
O8 W8 O40 166.4(5) . . ?
O33 W8 O40 69.0(4) . . ?
O21 W8 O40 86.4(4) . . ?
O30 W8 O40 70.5(4) . . ?
O32 W8 O40 87.1(4) . . ?
O8 W8 O39' 152.5(6) . . ?
O33 W8 O39' 102.1(7) . . ?
O21 W8 O39' 62.0(8) . . ?
O30 W8 O39' 95.2(8) . . ?
O32 W8 O39' 55.5(7) . . ?
O40 W8 O39' 41.1(5) . . ?
O9 W9 O29 102.5(6) . . ?
O9 W9 O28 103.1(5) . . ?
O29 W9 O28 90.7(4) . . ?
O9 W9 O15 102.5(5) . . ?
O29 W9 O15 154.9(5) . . ?
O28 W9 O15 85.8(4) . . ?
O9 W9 O33 100.6(5) . . ?
O29 W9 O33 87.3(5) . . ?
O28 W9 O33 156.1(5) . . ?
O15 W9 O33 85.9(4) . . ?
O9 W9 O40 167.2(5) . . ?
O29 W9 O40 70.4(5) . . ?
O28 W9 O40 87.8(4) . . ?
O15 W9 O40 84.6(4) . . ?
O33 W9 O40 69.1(4) . . ?
O9 W9 O40' 152.9(6) . . ?
O29 W9 O40' 98.1(8) . . ?
O28 W9 O40' 59.0(7) . . ?
O15 W9 O40' 59.0(8) . . ?
O33 W9 O40' 97.6(7) . . ?
O40 W9 O40' 39.6(6) . . ?
O10 W10 O24 104.0(6) . . ?
O10 W10 O34 103.0(5) . . ?
O24 W10 O34 91.0(4) . . ?
O10 W10 O31 103.7(6) . . ?
O24 W10 O31 85.6(4) . . ?
O34 W10 O31 153.1(5) . . ?
O10 W10 O35 100.8(5) . . ?
O24 W10 O35 155.0(5) . . ?
O34 W10 O35 86.8(4) . . ?
O31 W10 O35 85.3(4) . . ?
O10 W10 O38' 154.5(8) . . ?
O24 W10 O38' 58.9(8) . . ?
O34 W10 O38' 96.4(8) . . ?
O31 W10 O38' 59.2(9) . . ?
O35 W10 O38' 96.6(8) . . ?
O10 W10 O39 166.8(5) . . ?
O24 W10 O39 87.2(4) . . ?
O34 W10 O39 69.3(4) . . ?
O31 W10 O39 83.9(5) . . ?
O35 W10 O39 68.7(4) . . ?
O38' W10 O39 38.5(7) . . ?
O11 W11 O18 104.3(6) . . ?
O11 W11 O26 104.0(5) . . ?
O18 W11 O26 87.1(5) . . ?
O11 W11 O36 101.5(5) . . ?
O18 W11 O36 90.0(4) . . ?
O26 W11 O36 154.2(5) . . ?
O11 W11 O34 101.0(5) . . ?
O18 W11 O34 154.7(5) . . ?
O26 W11 O34 85.6(4) . . ?
O36 W11 O34 86.2(4) . . ?
O11 W11 O37' 154.7(8) . . ?
O18 W11 O37' 60.1(8) . . ?
O26 W11 O37' 58.3(8) . . ?
O36 W11 O37' 98.3(8) . . ?
O34 W11 O37' 95.7(8) . . ?
O11 W11 O39 165.8(4) . . ?
O18 W11 O39 86.8(4) . . ?
O26 W11 O39 85.1(4) . . ?
O36 W11 O39 69.2(4) . . ?
O34 W11 O39 68.4(4) . . ?
O37' W11 O39 39.3(7) . . ?
O12 W12 O32 102.0(5) . . ?
O12 W12 O35 100.1(5) . . ?
O32 W12 O35 89.4(4) . . ?
O12 W12 O20 103.4(5) . . ?
O32 W12 O20 85.6(4) . . ?
O35 W12 O20 156.4(5) . . ?
O12 W12 O36 101.8(5) . . ?
O32 W12 O36 156.2(5) . . ?
O35 W12 O36 87.8(4) . . ?
O20 W12 O36 87.6(4) . . ?
O12 W12 O39' 153.2(7) . . ?
O32 W12 O39' 57.2(8) . . ?
O35 W12 O39' 96.5(8) . . ?
O20 W12 O39' 61.6(8) . . ?
O36 W12 O39' 99.7(7) . . ?
O12 W12 O39 167.3(5) . . ?
O32 W12 O39 86.5(4) . . ?
O35 W12 O39 70.2(4) . . ?
O20 W12 O39 86.5(4) . . ?
O36 W12 O39 70.4(4) . . ?
O39' W12 O39 39.3(6) . . ?
W2 O13 W1 130.0(7) . . ?
W1 O14 W3 131.2(7) . . ?
W1 O15 W9 147.9(5) . . ?
W6 O16 W1 147.5(5) . . ?
W2 O17 W5 148.4(6) . . ?
W11 O18 W2 148.0(7) . . ?
W3 O19 W2 131.9(6) . . ?
W3 O20 W12 148.2(6) . . ?
W8 O21 W3 147.8(6) . . ?
W6 O22 W4 130.9(6) . . ?
W5 O23 W4 131.3(6) . . ?
W10 O24 W4 149.0(6) . . ?
W4 O25 W7 147.7(6) . . ?
W5 O26 W11 148.9(6) . . ?
W6 O27 W5 130.5(6) . . ?
W9 O28 W6 147.2(6) . . ?
W9 O29 W7 132.7(7) . . ?
W8 O30 W7 131.9(6) . . ?
W7 O31 W10 150.1(6) . . ?
W12 O32 W8 148.2(7) . . ?
W8 O33 W9 130.3(7) . . ?
W10 O34 W11 133.4(5) . . ?
W12 O35 W10 130.8(5) . . ?
W11 O36 W12 130.6(5) . . ?
P1 O37 W6 127.4(6) . . ?
P1 O37 W5 124.8(6) . . ?
W6 O37 W5 91.3(3) . . ?
P1 O37 W4 123.1(6) . . ?
W6 O37 W4 90.0(3) . . ?
W5 O37 W4 89.3(3) . . ?
P1 O38 W1 126.8(6) . . ?
P1 O38 W3 124.7(6) . . ?
W1 O38 W3 90.9(3) . . ?
P1 O38 W2 123.7(6) . . ?
W1 O38 W2 90.6(3) . . ?
W3 O38 W2 89.2(3) . . ?
P1 O39 W12 127.3(6) . . ?
P1 O39 W10 125.0(6) . . ?
W12 O39 W10 90.0(3) . . ?
P1 O39 W11 124.6(6) . . ?
W12 O39 W11 89.6(3) . . ?
W10 O39 W11 88.8(3) . . ?
P1 O40 W9 128.8(6) . . ?
P1 O40 W8 125.3(5) . . ?
W9 O40 W8 91.2(3) . . ?
P1 O40 W7 121.9(5) . . ?
W9 O40 W7 89.4(3) . . ?
W8 O40 W7 88.6(3) . . ?
P1 O37' W11 129(2) . . ?
P1 O37' W5 120.1(18) . . ?
W11 O37' W5 94.2(7) . . ?
P1 O37' W2 119.2(18) . . ?
W11 O37' W2 93.6(7) . . ?
W5 O37' W2 91.0(10) . . ?
P1 O38' W10 133(2) . . ?
P1 O38' W4 119.2(16) . . ?
W10 O38' W4 95.3(7) . . ?
P1 O38' W7 116.1(17) . . ?
W10 O38' W7 94.3(7) . . ?
W4 O38' W7 88.9(9) . . ?
P1 O39' W12 128.2(18) . . ?
P1 O39' W8 124.1(18) . . ?
W12 O39' W8 96.6(6) . . ?
P1 O39' W3 115.0(16) . . ?
W12 O39' W3 92.3(8) . . ?
W8 O39' W3 91.0(8) . . ?
P1 O40' W9 125.3(18) . . ?
P1 O40' W6 123.0(17) . . ?
W9 O40' W6 93.9(7) . . ?
P1 O40' W1 120.5(17) . . ?
W9 O40' W1 93.5(7) . . ?
W6 O40' W1 92.3(8) . . ?
N1 Ag1 N6 139.1(5) . . ?
N1 Ag1 N2 72.8(5) . . ?
N6 Ag1 N2 146.6(5) . . ?
N1 Ag1 N5 128.0(6) . . ?
N6 Ag1 N5 69.6(5) . . ?
N2 Ag1 N5 99.8(5) . . ?
N10 Ag2 N8 140.7(5) . . ?
N10 Ag2 N7 139.4(5) . . ?
N8 Ag2 N7 71.9(5) . . ?
N10 Ag2 N9 72.3(5) . . ?
N8 Ag2 N9 94.4(5) . . ?
N7 Ag2 N9 141.5(5) . . ?
N4 Ag3 N11 138.5(4) 1_655 . ?
N4 Ag3 N12 133.6(5) 1_655 . ?
N11 Ag3 N12 72.4(5) . . ?
N4 Ag3 N3 70.7(5) 1_655 1_655 ?
N11 Ag3 N3 138.8(5) . 1_655 ?
N12 Ag3 N3 109.9(5) . 1_655 ?
C1 N1 C5 120.6(15) . . ?
C1 N1 Ag1 125.7(11) . . ?
C5 N1 Ag1 112.5(12) . . ?
N1 C1 C2 122.1(17) . . ?
N1 C1 H1A 118.9 . . ?
C2 C1 H1A 118.9 . . ?
C1 C2 C3 121.6(18) . . ?
C1 C2 H2A 119.2 . . ?
C3 C2 H2A 119.2 . . ?
C2 C3 C4 115.3(17) . . ?
C2 C3 H3A 122.4 . . ?
C4 C3 H3A 122.4 . . ?
C5 C4 C3 121.0(19) . . ?
C5 C4 H4A 119.5 . . ?
C3 C4 H4A 119.5 . . ?
N1 C5 C4 118.7(18) . . ?
N1 C5 C6 119.6(16) . . ?
C4 C5 C6 121.7(18) . . ?
C6 N2 N3 112.2(14) . . ?
C6 N2 Ag1 114.1(12) . . ?
N3 N2 Ag1 133.7(10) . . ?
C7 N3 N2 111.3(14) . . ?
C7 N3 Ag3 115.0(12) . 1_455 ?
N2 N3 Ag3 133.6(10) . 1_455 ?
C8 N4 C12 117.4(14) . . ?
C8 N4 Ag3 117.0(11) . 1_455 ?
C12 N4 Ag3 125.4(11) . 1_455 ?
C13 N5 C17 117.9(18) . . ?
C13 N5 Ag1 125.1(13) . . ?
C17 N5 Ag1 113.1(12) . . ?
N5 C13 C14 127(2) . . ?
N5 C13 H13A 116.3 . . ?
C14 C13 H13A 116.3 . . ?
C13 C14 C15 110(2) . . ?
C13 C14 H14A 124.8 . . ?
C15 C14 H14A 124.8 . . ?
C16 C15 C14 120(2) . . ?
C16 C15 H15A 120.1 . . ?
C14 C15 H15A 120.1 . . ?
C17 C16 C15 122(2) . . ?
C17 C16 H16A 119.2 . . ?
C15 C16 H16A 119.2 . . ?
N5 C17 C16 122.7(19) . . ?
N5 C17 C18 113.6(16) . . ?
C16 C17 C18 123.6(19) . . ?
C18 N6 N7 117.6(14) . . ?
C18 N6 Ag1 115.4(13) . . ?
N7 N6 Ag1 126.2(10) . . ?
C19 N7 N6 115.8(14) . . ?
C19 N7 Ag2 114.2(12) . . ?
N6 N7 Ag2 129.8(10) . . ?
C24 N8 C20 117.8(17) . . ?
C24 N8 Ag2 127.8(13) . . ?
C20 N8 Ag2 113.8(12) . . ?
C21 C20 N8 125(2) . . ?
C21 C20 C19 119(2) . . ?
N8 C20 C19 116.7(16) . . ?
C20 C21 C22 116(2) . . ?
C20 C21 H21A 122.2 . . ?
C22 C21 H21A 122.2 . . ?
C21 C22 C23 119(2) . . ?
C21 C22 H22A 120.3 . . ?
C23 C22 H22A 120.3 . . ?
C24 C23 C22 118(2) . . ?
C24 C23 H23A 120.8 . . ?
C22 C23 H23A 120.8 . . ?
N8 C24 C23 124(2) . . ?
N8 C24 H24A 118.1 . . ?
C23 C24 H24A 118.1 . . ?
C25 N9 C29 120.5(15) . . ?
C25 N9 Ag2 128.2(13) . . ?
C29 N9 Ag2 110.9(10) . . ?
C30 N10 N11 114.7(13) . . ?
C30 N10 Ag2 116.0(10) . . ?
N11 N10 Ag2 129.1(9) . . ?
C31 N11 N10 114.5(13) . . ?
C31 N11 Ag3 113.8(10) . . ?
N10 N11 Ag3 130.5(9) . . ?
C36 N12 C32 114.5(15) . . ?
C36 N12 Ag3 131.6(12) . . ?
C32 N12 Ag3 113.0(10) . . ?
C33 C32 N12 123.1(15) . . ?
C33 C32 C31 121.2(15) . . ?
N12 C32 C31 115.7(13) . . ?
C32 C33 C34 120.5(18) . . ?
C32 C33 H33A 119.7 . . ?
C34 C33 H33A 119.7 . . ?
C35 C34 C33 118.6(18) . . ?
C35 C34 H34A 120.7 . . ?
C33 C34 H34A 120.7 . . ?
C34 C35 C36 117.0(17) . . ?
C34 C35 H35A 121.5 . . ?
C36 C35 H35A 121.5 . . ?
N12 C36 C35 126.3(19) . . ?
N12 C36 H36A 116.8 . . ?
C35 C36 H36A 116.8 . . ?
N2 C6 C5 120.4(17) . . ?
N2 C6 H6A 119.8 . . ?
C5 C6 H6A 119.8 . . ?
N3 C7 C8 118.5(16) . . ?
N3 C7 H7A 120.8 . . ?
C8 C7 H7A 120.8 . . ?
N4 C8 C9 124.7(17) . . ?
N4 C8 C7 118.7(16) . . ?
C9 C8 C7 116.4(16) . . ?
C8 C9 C10 114.3(17) . . ?
C8 C9 H9A 122.8 . . ?
C10 C9 H9A 122.8 . . ?
C11 C10 C9 124.0(19) . . ?
C11 C10 H10A 118.0 . . ?
C9 C10 H10A 118.0 . . ?
C10 C11 C12 116.0(19) . . ?
C10 C11 H11A 122.0 . . ?
C12 C11 H11A 122.0 . . ?
N4 C12 C11 123.2(17) . . ?
N4 C12 H12A 118.4 . . ?
C11 C12 H12A 118.4 . . ?
N6 C18 C17 124.9(17) . . ?
N6 C18 H18A 117.5 . . ?
C17 C18 H18A 117.5 . . ?
N7 C19 C20 123.1(17) . . ?
N7 C19 H19A 118.5 . . ?
C20 C19 H19A 118.5 . . ?
N9 C25 C26 120.1(18) . . ?
N9 C25 H25A 120.0 . . ?
C26 C25 H25A 120.0 . . ?
C27 C26 C25 120.2(17) . . ?
C27 C26 H26A 119.9 . . ?
C25 C26 H26A 119.9 . . ?
C26 C27 C28 118.8(18) . . ?
C26 C27 H27A 120.6 . . ?
C28 C27 H27A 120.6 . . ?
C27 C28 C29 119.4(18) . . ?
C27 C28 H28A 120.3 . . ?
C29 C28 H28A 120.3 . . ?
N9 C29 C28 120.7(15) . . ?
N9 C29 C30 119.2(14) . . ?
C28 C29 C30 119.9(17) . . ?
N10 C30 C29 121.5(14) . . ?
N10 C30 H30A 119.3 . . ?
C29 C30 H30A 119.3 . . ?
N11 C31 C32 124.2(14) . . ?
N11 C31 H31A 117.9 . . ?
C32 C31 H31A 117.9 . . ?
C39 N13 C37 137(4) . . ?
C39 N13 C38 108(4) . . ?
C37 N13 C38 114(4) . . ?
O41 C37 N13 96(5) . . ?
O41 C37 H37A 132.1 . . ?
N13 C37 H37A 132.1 . . ?
N13 C38 H38A 109.5 . . ?
N13 C38 H38B 109.5 . . ?
H38A C38 H38B 109.5 . . ?
N13 C38 H38C 109.5 . . ?
H38A C38 H38C 109.5 . . ?
H38B C38 H38C 109.5 . . ?
N13 C39 H39A 109.5 . . ?
N13 C39 H39B 109.5 . . ?
H39A C39 H39B 109.5 . . ?
N13 C39 H39C 109.5 . . ?
H39A C39 H39C 109.5 . . ?
H39B C39 H39C 109.5 . . ?
C41 N14 C40 124(3) . . ?
C41 N14 C42 113(3) . . ?
C40 N14 C42 123(3) . . ?
O42 C40 N14 122(3) . . ?
O42 C40 H40A 118.9 . . ?
N14 C40 H40A 118.9 . . ?
N14 C41 H41A 109.5 . . ?
N14 C41 H41B 109.5 . . ?
H41A C41 H41B 109.5 . . ?
N14 C41 H41C 109.5 . . ?
H41A C41 H41C 109.5 . . ?
H41B C41 H41C 109.5 . . ?
N14 C42 H42A 109.5 . . ?
N14 C42 H42B 109.5 . . ?
H42A C42 H42B 109.5 . . ?
N14 C42 H42C 109.5 . . ?
H42A C42 H42C 109.5 . . ?
H42B C42 H42C 109.5 . . ?
C43 N15 C44 123(3) . . ?
C43 N15 C45 118(3) . . ?
C44 N15 C45 119(3) . . ?
O43 C43 N15 137(4) . . ?
O43 C43 H43A 111.6 . . ?
N15 C43 H43A 111.6 . . ?
N15 C44 H44A 109.5 . . ?
N15 C44 H44B 109.5 . . ?
H44A C44 H44B 109.5 . . ?
N15 C44 H44C 109.5 . . ?
H44A C44 H44C 109.5 . . ?
H44B C44 H44C 109.5 . . ?
N15 C45 H45A 109.5 . . ?
N15 C45 H45B 109.5 . . ?
H45A C45 H45B 109.5 . . ?
N15 C45 H45C 109.5 . . ?
H45A C45 H45C 109.5 . . ?
H45B C45 H45C 109.5 . . ?
N16 C46 C47 156(7) . . ?
C46 C47 H47A 109.5 . . ?
C46 C47 H47B 109.5 . . ?
H47A C47 H47B 109.5 . . ?
C46 C47 H47C 109.5 . . ?
H47A C47 H47C 109.5 . . ?
H47B C47 H47C 109.5 . . ?
N17 C48 C49 155(5) . . ?
C48 C49 H49A 109.5 . . ?
C48 C49 H49B 109.5 . . ?
H49A C49 H49B 109.5 . . ?
C48 C49 H49C 109.5 . . ?
H49A C49 H49C 109.5 . . ?
H49B C49 H49C 109.5 . . ?

loop_
_geom_bond_atom_site_label_1
_geom_bond_atom_site_label_2
_geom_bond_distance
_geom_bond_site_symmetry_2
_geom_bond_publ_flag
P1 O39 1.504(7) . ?
P1 O40' 1.511(9) . ?
P1 O37' 1.515(9) . ?
P1 O37 1.517(8) . ?
P1 O38' 1.520(9) . ?
P1 O40 1.520(7) . ?
P1 O39' 1.521(9) . ?
P1 O38 1.524(8) . ?
W1 O1 1.705(9) . ?
W1 O15 1.874(10) . ?
W1 O16 1.893(9) . ?
W1 O14 1.893(11) . ?
W1 O13 1.925(11) . ?
W1 O38 2.419(10) . ?
W1 O40' 2.53(3) . ?
W2 O2 1.649(10) . ?
W2 O17 1.848(10) . ?
W2 O19 1.908(10) . ?
W2 O13 1.923(11) . ?
W2 O18 1.928(12) . ?
W2 O38 2.484(10) . ?
W2 O37' 2.57(3) . ?
W3 O3 1.669(10) . ?
W3 O20 1.866(10) . ?
W3 O19 1.896(11) . ?
W3 O21 1.910(10) . ?
W3 O14 1.928(11) . ?
W3 O38 2.464(10) . ?
W3 O39' 2.64(3) . ?
W4 O4 1.675(9) . ?
W4 O25 1.869(11) . ?
W4 O24 1.909(11) . ?
W4 O22 1.922(11) . ?
W4 O23 1.936(11) . ?
W4 O37 2.496(10) . ?
W4 O38' 2.56(3) . ?
W5 O5 1.689(9) . ?
W5 O26 1.874(10) . ?
W5 O23 1.886(11) . ?
W5 O17 1.939(10) . ?
W5 O27 1.943(11) . ?
W5 O37 2.457(11) . ?
W5 O37' 2.54(3) . ?
W6 O6 1.666(11) . ?
W6 O16 1.888(9) . ?
W6 O22 1.900(10) . ?
W6 O27 1.901(10) . ?
W6 O28 1.909(10) . ?
W6 O37 2.423(10) . ?
W6 O40' 2.50(3) . ?
W7 O7 1.695(9) . ?
W7 O31 1.866(11) . ?
W7 O30 1.903(10) . ?
W7 O25 1.911(11) . ?
W7 O29 1.917(12) . ?
W7 O40 2.518(10) . ?
W7 O38' 2.62(3) . ?
W8 O8 1.689(9) . ?
W8 O33 1.887(11) . ?
W8 O21 1.887(11) . ?
W8 O30 1.900(10) . ?
W8 O32 1.912(10) . ?
W8 O40 2.454(9) . ?
W8 O39' 2.47(3) . ?
W9 O9 1.702(10) . ?
W9 O29 1.872(10) . ?
W9 O28 1.882(10) . ?
W9 O15 1.926(10) . ?
W9 O33 1.949(10) . ?
W9 O40 2.416(10) . ?
W9 O40' 2.48(3) . ?
W10 O10 1.639(10) . ?
W10 O24 1.864(10) . ?
W10 O34 1.884(10) . ?
W10 O31 1.917(10) . ?
W10 O35 1.923(9) . ?
W10 O38' 2.36(3) . ?
W10 O39 2.485(10) . ?
W11 O11 1.681(9) . ?
W11 O18 1.859(11) . ?
W11 O26 1.897(10) . ?
W11 O36 1.900(9) . ?
W11 O34 1.918(10) . ?
W11 O37' 2.42(3) . ?
W11 O39 2.503(11) . ?
W12 O12 1.673(10) . ?
W12 O32 1.875(10) . ?
W12 O35 1.903(9) . ?
W12 O20 1.921(10) . ?
W12 O36 1.931(9) . ?
W12 O39' 2.41(3) . ?
W12 O39 2.435(10) . ?
Ag1 N1 2.298(13) . ?
Ag1 N6 2.309(13) . ?
Ag1 N2 2.363(13) . ?
Ag1 N5 2.407(15) . ?
Ag2 N10 2.299(12) . ?
Ag2 N8 2.326(15) . ?
Ag2 N7 2.328(13) . ?
Ag2 N9 2.407(14) . ?
Ag3 N4 2.267(12) 1_655 ?
Ag3 N11 2.321(12) . ?
Ag3 N12 2.332(13) . ?
Ag3 N3 2.347(13) 1_655 ?
N1 C1 1.32(2) . ?
N1 C5 1.36(2) . ?
C1 C2 1.37(2) . ?
C1 H1A 0.9300 . ?
C2 C3 1.38(2) . ?
C2 H2A 0.9300 . ?
C3 C4 1.43(3) . ?
C3 H3A 0.9300 . ?
C4 C5 1.41(2) . ?
C4 H4A 0.9300 . ?
C5 C6 1.46(2) . ?
N2 C6 1.25(2) . ?
N2 N3 1.428(18) . ?
N3 C7 1.289(19) . ?
N3 Ag3 2.347(13) 1_455 ?
N4 C8 1.307(18) . ?
N4 C12 1.38(2) . ?
N4 Ag3 2.267(12) 1_455 ?
N5 C13 1.30(2) . ?
N5 C17 1.34(2) . ?
C13 C14 1.46(3) . ?
C13 H13A 0.9300 . ?
C14 C15 1.48(3) . ?
C14 H14A 0.9300 . ?
C15 C16 1.37(3) . ?
C15 H15A 0.9300 . ?
C16 C17 1.35(2) . ?
C16 H16A 0.9300 . ?
C17 C18 1.43(2) . ?
N6 C18 1.239(19) . ?
N6 N7 1.396(18) . ?
N7 C19 1.270(19) . ?
N8 C24 1.32(2) . ?
N8 C20 1.37(2) . ?
C20 C21 1.35(2) . ?
C20 C19 1.42(2) . ?
C21 C22 1.42(3) . ?
C21 H21A 0.9300 . ?
C22 C23 1.43(3) . ?
C22 H22A 0.9300 . ?
C23 C24 1.33(2) . ?
C23 H23A 0.9300 . ?
C24 H24A 0.9300 . ?
N9 C25 1.31(2) . ?
N9 C29 1.34(2) . ?
N10 C30 1.268(17) . ?
N10 N11 1.375(15) . ?
N11 C31 1.251(16) . ?
N12 C36 1.33(2) . ?
N12 C32 1.379(18) . ?
C32 C33 1.34(2) . ?
C32 C31 1.439(19) . ?
C33 C34 1.39(2) . ?
C33 H33A 0.9300 . ?
C34 C35 1.37(3) . ?
C34 H34A 0.9300 . ?
C35 C36 1.39(3) . ?
C35 H35A 0.9300 . ?
C36 H36A 0.9300 . ?
C6 H6A 0.9300 . ?
C7 C8 1.43(2) . ?
C7 H7A 0.9300 . ?
C8 C9 1.41(2) . ?
C9 C10 1.42(3) . ?
C9 H9A 0.9300 . ?
C10 C11 1.33(3) . ?
C10 H10A 0.9300 . ?
C11 C12 1.40(2) . ?
C11 H11A 0.9300 . ?
C12 H12A 0.9300 . ?
C18 H18A 0.9300 . ?
C19 H19A 0.9300 . ?
C25 C26 1.42(2) . ?
C25 H25A 0.9300 . ?
C26 C27 1.34(2) . ?
C26 H26A 0.9300 . ?
C27 C28 1.37(2) . ?
C27 H27A 0.9300 . ?
C28 C29 1.39(2) . ?
C28 H28A 0.9300 . ?
C29 C30 1.46(2) . ?
C30 H30A 0.9300 . ?
C31 H31A 0.9300 . ?
O41 C37 1.31(6) . ?
N13 C39 1.35(3) . ?
N13 C37 1.35(3) . ?
N13 C38 1.35(3) . ?
C37 H37A 0.9300 . ?
C38 H38A 0.9600 . ?
C38 H38B 0.9600 . ?
C38 H38C 0.9600 . ?
C39 H39A 0.9600 . ?
C39 H39B 0.9600 . ?
C39 H39C 0.9600 . ?
O42 C40 1.17(3) . ?
N14 C41 1.391(18) . ?
N14 C40 1.391(18) . ?
N14 C42 1.393(18) . ?
C40 H40A 0.9300 . ?
C41 H41A 0.9600 . ?
C41 H41B 0.9600 . ?
C41 H41C 0.9600 . ?
C42 H42A 0.9600 . ?
C42 H42B 0.9600 . ?
C42 H42C 0.9600 . ?
O43 C43 1.09(4) . ?
N15 C43 1.397(17) . ?
N15 C44 1.403(17) . ?
N15 C45 1.409(17) . ?
C43 H43A 0.9300 . ?
C44 H44A 0.9600 . ?
C44 H44B 0.9600 . ?
C44 H44C 0.9600 . ?
C45 H45A 0.9600 . ?
C45 H45B 0.9600 . ?
C45 H45C 0.9600 . ?
N16 C46 1.08(7) . ?
C46 C47 1.33(7) . ?
C47 H47A 0.9600 . ?
C47 H47B 0.9600 . ?
C47 H47C 0.9600 . ?
N17 C48 1.29(2) . ?
C48 C49 1.43(2) . ?
C49 H49A 0.9600 . ?
C49 H49B 0.9600 . ?
C49 H49C 0.9600 . ?
